data_7247745
loop_
_publ_author_name
'Diyali, Nilankar'
'Chettri, Meena'
'Saha, Subhajit'
'Saha, Ankita'
'Kundu, Subhankar'
'Mondal, Debasish'
'Dhak, Debasis'
'Biswas, Bhaskar'

_publ_section_title
;
 Electrocatalytic hydrogen production activity with a
 copper(ii)-dipyridylamine complex in acidic water
;
_journal_issue 48
_journal_name_full CrystEngComm
_journal_page_first 6837
_journal_page_last 6844
_journal_paper_doi 10.1039/D3CE00996C
_journal_volume 25
_journal_year 2023
_chemical_formula_moiety 'C20 H18 Cu N9, Cl, 4(H2 O)'
_chemical_formula_sum 'C20 H26 Cl Cu N9 O4'
_chemical_formula_weight 555.486
_space_group_crystal_system monoclinic
_space_group_IT_number 14
_space_group_name_Hall '-P 2ybc'
_space_group_name_H-M_alt 'P 1 21/c 1'
_symmetry_Int_Tables_number 14
_atom_sites_solution_primary iterative
_audit_creation_date 2023-08-30
_audit_creation_method
;
Olex2 1.5
(compiled 2023.08.24 svn.re1ec1418 for OlexSys, GUI svn.r6817)
;
_audit_update_record
;
2023-10-04 deposited with the CCDC.	2023-11-16 downloaded from the CCDC.
;
_cell_angle_alpha 90
_cell_angle_beta 99.071(5)
_cell_angle_gamma 90
_cell_formula_units_Z 4
_cell_length_a 7.0295(4)
_cell_length_b 27.8164(16)
_cell_length_c 12.8722(7)
_cell_measurement_reflns_used 3422
_cell_measurement_temperature 250.00(10)
_cell_measurement_theta_max 30.0830
_cell_measurement_theta_min 3.1910
_cell_volume 2485.5(2)
_computing_cell_refinement 'CrysAlisPro 1.171.39.35c (Rigaku OD, 2017)'
_computing_data_collection 'CrysAlisPro 1.171.39.35c (Rigaku OD, 2017)'
_computing_data_reduction 'CrysAlisPro 1.171.39.35c (Rigaku OD, 2017)'
_computing_molecular_graphics 'Olex2 1.5 (Dolomanov et al., 2009)'
_computing_publication_material 'Olex2 1.5 (Dolomanov et al., 2009)'
_computing_structure_refinement 'olex2.refine 1.5 (Bourhis et al., 2015)'
_computing_structure_solution 'olex2.solve 1.5 (Bourhis et al., 2015)'
_diffrn_ambient_temperature 250.00(10)
_diffrn_measured_fraction_theta_full 0.9993
_diffrn_measured_fraction_theta_max 0.8830
_diffrn_measurement_details
;
List of Runs (angles in degrees, time in seconds):

  # Type    Start    End  Width  t~exp~   \w     \q     \k     \f   Frames
#--------------------------------------------------------------------------
  1  \w    -68.00 -41.00   1.00   23.00    --   29.89  54.00-180.00   27
  2  \w    -67.00 117.00   1.00   23.00    --   29.89  54.00  60.00  184
;
_diffrn_measurement_device 'two-circle diffractometer'
_diffrn_measurement_device_type 'XtaLAB Mini (ROW)'
_diffrn_measurement_method '\w scans'
_diffrn_radiation_type 'Mo K\a'
_diffrn_radiation_wavelength 0.71073
_diffrn_reflns_av_R_equivalents 0.0207
_diffrn_reflns_av_unetI/netI 0.0450
_diffrn_reflns_Laue_measured_fraction_full 0.9993
_diffrn_reflns_Laue_measured_fraction_max 0.8830
_diffrn_reflns_limit_h_max 6
_diffrn_reflns_limit_h_min -10
_diffrn_reflns_limit_k_max 34
_diffrn_reflns_limit_k_min -39
_diffrn_reflns_limit_l_max 18
_diffrn_reflns_limit_l_min -11
_diffrn_reflns_number 13179
_diffrn_reflns_point_group_measured_fraction_full 0.9993
_diffrn_reflns_point_group_measured_fraction_max 0.8830
_diffrn_reflns_theta_full 25.2417
_diffrn_reflns_theta_max 32.76
_diffrn_reflns_theta_min 2.72
_exptl_absorpt_coefficient_mu 1.032
_exptl_absorpt_correction_T_max 1.00000
_exptl_absorpt_correction_T_min 0.95634
_exptl_absorpt_correction_type multi-scan
_exptl_absorpt_process_details
;
CrysAlisPro 1.171.39.35c (Rigaku Oxford Diffraction, 2017)
Empirical absorption correction using spherical harmonics,
 implemented in SCALE3 ABSPACK scaling algorithm.
;
_exptl_crystal_colour 'metallic dark blue'
_exptl_crystal_colour_lustre metallic
_exptl_crystal_colour_modifier dark
_exptl_crystal_colour_primary blue
_exptl_crystal_density_diffrn 1.484
_exptl_crystal_description block
_exptl_crystal_F_000 1150.771
_exptl_crystal_size_max 0.032
_exptl_crystal_size_mid 0.026
_exptl_crystal_size_min 0.023
_refine_diff_density_max 1.6626
_refine_diff_density_min -1.5850
_refine_diff_density_rms 0.1215
_refine_ls_d_res_high 0.6567
_refine_ls_d_res_low 7.4910
_refine_ls_goodness_of_fit_ref 1.0320
_refine_ls_hydrogen_treatment constr
_refine_ls_matrix_type full
_refine_ls_number_constraints 52
_refine_ls_number_parameters 232
_refine_ls_number_reflns 8127
_refine_ls_number_restraints 0
_refine_ls_restrained_S_all 1.0320
_refine_ls_R_factor_all 0.0801
_refine_ls_R_factor_gt 0.0576
_refine_ls_shift/su_max -0.0006
_refine_ls_shift/su_mean 0.0000
_refine_ls_structure_factor_coef Fsqd
_refine_ls_weighting_details 'w=1/[\s^2^(Fo^2^)+(0.0621P)^2^+3.2685P] where P=(Fo^2^+2Fc^2^)/3'
_refine_ls_weighting_scheme calc
_refine_ls_wR_factor_gt 0.1378
_refine_ls_wR_factor_ref 0.1577
_reflns_Friedel_coverage 0.0
_reflns_limit_h_max 9
_reflns_limit_h_min -10
_reflns_limit_k_max 39
_reflns_limit_k_min 0
_reflns_limit_l_max 18
_reflns_limit_l_min 0
_reflns_number_gt 6096
_reflns_number_total 8127
_reflns_threshold_expression I>=2u(I)
_cod_data_source_file d3ce00996c2.cif
_cod_data_source_block me-03-violet
_cod_depositor_comments 'Adding full bibliography for 7247745.cif.'
_cod_database_code 7247745
_olex2_refinement_description
;
1. Fixed Uiso
 At 1.2 times of:
  All C(H) groups, All N(H) groups
 At 1.5 times of:
  All O(H,H) groups
2. Uiso/Uaniso restraints and constraints
Uanis(C7) = Uanis(C6)
Uanis(N1) = Uanis(C1) = Uanis(C2) = Uanis(C3) = Uanis(C4) = Uanis(C5)
Uanis(C6) = Uanis(C7) = Uanis(C8) = Uanis(C9) = Uanis(C10) = Uanis(N3)
Uanis(N4) = Uanis(C11) = Uanis(C12) = Uanis(C13) = Uanis(C14) = Uanis(C15)
Uanis(N6) = Uanis(C16) = Uanis(C17) = Uanis(C18) = Uanis(C19) = Uanis(C20)
3.a Free rotating group:
 O1(H1a,H1b), O2(H2b,H2c), O3(H3a,H3b), O4(H4a,H4b)
3.b Aromatic/amide H refined with riding coordinates:
 N2(H2), N5(H5), C1(H1), C2(H2a), C3(H3), C4(H4), C7(H7), C8(H8), C9(H9),
 C10(H10), C11(H11), C12(H12), C13(H13), C14(H14), C17(H17), C18(H18), C19(H19),
  C20(H20)
;
_olex2_submission_special_instructions 'No special instructions were received'
_oxdiff_exptl_absorpt_empirical_details
;
Empirical correction (ABSPACK) includes:
- Absorption correction using spherical harmonics
- Frame scaling
;

loop_
_space_group_symop_id
_space_group_symop_operation_xyz
1 x,y,z
2 -x,y+1/2,-z+1/2
3 -x,-y,-z
4 x,-y-1/2,z-1/2

loop_
_atom_site_label
_atom_site_type_symbol
_atom_site_fract_x
_atom_site_fract_y
_atom_site_fract_z
_atom_site_U_iso_or_equiv
_atom_site_adp_type
_atom_site_occupancy
_atom_site_refinement_flags_posn
Cu1 Cu 0.33801(5) 0.647018(11) 0.69415(2) 0.02598(10) Uani 1.000000 .
N1 N 0.5625(4) 0.62420(10) 0.80204(19) 0.0371(3) Uani 1.000000 .
N2 N 0.4030(4) 0.64471(8) 0.94360(17) 0.0324(5) Uani 1.000000 .
H2 H 0.3682(4) 0.63101(8) 0.99838(17) 0.0389(6) Uiso 1.000000 R
N3 N 0.2818(3) 0.69498(8) 0.80093(17) 0.0296(5) Uani 1.000000 .
N4 N 0.5097(3) 0.68874(9) 0.60058(19) 0.0323(2) Uani 1.000000 .
N5 N 0.4131(4) 0.63985(8) 0.45160(16) 0.0311(5) Uani 1.000000 .
H5 H 0.3811(4) 0.64207(8) 0.38368(16) 0.0373(6) Uiso 1.000000 R
N6 N 0.3570(4) 0.59179(9) 0.59671(19) 0.0337(2) Uani 1.000000 .
N7 N 0.0651(4) 0.65837(10) 0.6218(2) 0.0384(6) Uani 1.000000 .
N8 N -0.0272(4) 0.63138(9) 0.5663(2) 0.0333(5) Uani 1.000000 .
N9 N -0.1276(5) 0.60519(12) 0.5112(3) 0.0554(8) Uani 1.000000 .
C1 C 0.7227(4) 0.60669(11) 0.7682(2) 0.0371(3) Uani 1.000000 .
H1 H 0.7271(4) 0.60693(11) 0.6956(2) 0.0446(3) Uiso 1.000000 R
C2 C 0.8776(5) 0.58879(11) 0.8343(2) 0.0371(3) Uani 1.000000 .
H2a H 0.9865(5) 0.57739(11) 0.8079(2) 0.0446(3) Uiso 1.000000 R
C3 C 0.8704(5) 0.58784(11) 0.9420(2) 0.0371(3) Uani 1.000000 .
H3 H 0.9735(5) 0.57508(11) 0.9894(2) 0.0446(3) Uiso 1.000000 R
C4 C 0.7115(4) 0.60566(11) 0.9778(2) 0.0371(3) Uani 1.000000 .
H4 H 0.7041(4) 0.60520(11) 1.0501(2) 0.0446(3) Uiso 1.000000 R
C5 C 0.5595(5) 0.62468(11) 0.9056(2) 0.0371(3) Uani 1.000000 .
C6 C 0.2972(4) 0.68411(10) 0.9033(2) 0.0307(4) Uani 1.000000 .
C7 C 0.2107(4) 0.71299(10) 0.9727(2) 0.0307(4) Uani 1.000000 .
H7 H 0.2139(4) 0.70362(10) 1.0431(2) 0.0368(5) Uiso 1.000000 R
C8 C 0.1221(4) 0.75472(11) 0.9365(3) 0.0379(7) Uani 1.000000 .
H8 H 0.0672(4) 0.77480(11) 0.9825(3) 0.0455(8) Uiso 1.000000 R
C9 C 0.1131(5) 0.76753(11) 0.8309(3) 0.0399(7) Uani 1.000000 .
H9 H 0.0553(5) 0.79650(11) 0.8049(3) 0.0479(8) Uiso 1.000000 R
C10 C 0.1911(5) 0.73653(11) 0.7665(2) 0.0359(6) Uani 1.000000 .
H10 H 0.1815(5) 0.74438(11) 0.6949(2) 0.0431(7) Uiso 1.000000 R
C11 C 0.6041(4) 0.72863(10) 0.6415(2) 0.0323(2) Uani 1.000000 .
H11 H 0.6104(4) 0.73442(10) 0.7139(2) 0.0387(3) Uiso 1.000000 R
C12 C 0.6909(4) 0.76103(10) 0.5838(2) 0.0323(2) Uani 1.000000 .
H12 H 0.7540(4) 0.78839(10) 0.6153(2) 0.0387(3) Uiso 1.000000 R
C13 C 0.6820(4) 0.75188(10) 0.4765(2) 0.0323(2) Uani 1.000000 .
H13 H 0.7366(4) 0.77373(10) 0.4339(2) 0.0387(3) Uiso 1.000000 R
C14 C 0.5938(4) 0.71105(10) 0.4335(2) 0.0323(2) Uani 1.000000 .
H14 H 0.5914(4) 0.70391(10) 0.3619(2) 0.0387(3) Uiso 1.000000 R
C15 C 0.5070(4) 0.68000(10) 0.4982(2) 0.0323(2) Uani 1.000000 .
C16 C 0.3611(4) 0.59694(10) 0.4931(2) 0.0337(2) Uani 1.000000 .
C17 C 0.3105(4) 0.55845(10) 0.4227(2) 0.0337(2) Uani 1.000000 .
H17 H 0.3141(4) 0.56241(10) 0.3505(2) 0.0404(3) Uiso 1.000000 R
C18 C 0.2560(4) 0.51536(10) 0.4600(2) 0.0337(2) Uani 1.000000 .
H18 H 0.2193(4) 0.48978(10) 0.4134(2) 0.0404(3) Uiso 1.000000 R
C19 C 0.2552(4) 0.50962(10) 0.5672(2) 0.0337(2) Uani 1.000000 .
H19 H 0.2206(4) 0.48011(10) 0.5945(2) 0.0404(3) Uiso 1.000000 R
C20 C 0.3062(4) 0.54810(10) 0.6319(2) 0.0337(2) Uani 1.000000 .
H20 H 0.3063(4) 0.54420(10) 0.7044(2) 0.0404(3) Uiso 1.000000 R
Cl1 Cl 0.43067(16) 0.63860(3) 0.19766(6) 0.0509(2) Uani 1.000000 .
O1 O 0.3225(4) 0.52186(10) 0.8919(2) 0.0529(6) Uani 1.000000 .
H1a H 0.426(4) 0.5060(16) 0.891(3) 0.0793(9) Uiso 1.000000 G
H1b H 0.316(6) 0.5251(17) 0.9569(8) 0.0793(9) Uiso 1.000000 G
O2 O 0.3390(4) 0.53336(11) 1.1128(2) 0.0598(7) Uani 1.000000 .
H2b H 0.376(6) 0.5604(9) 1.139(4) 0.0897(11) Uiso 1.000000 G
H2c H 0.239(5) 0.5267(16) 1.140(4) 0.0897(11) Uiso 1.000000 G
O3 O 0.0029(4) 0.52942(12) 1.1960(3) 0.0644(8) Uani 1.000000 .
H3a H -0.038(6) 0.5558(10) 1.217(4) 0.0966(11) Uiso 1.000000 G
H3b H -0.098(4) 0.5150(15) 1.166(4) 0.0966(11) Uiso 1.000000 G
O4 O -0.1276(5) 0.61490(15) 0.2825(3) 0.0801(10) Uani 1.000000 .
H4a H -0.124(8) 0.609(3) 0.3474(14) 0.1202(14) Uiso 1.000000 G
H4b H -0.244(3) 0.623(2) 0.261(4) 0.1202(14) Uiso 1.000000 G

loop_
_atom_site_aniso_label
_atom_site_aniso_U_11
_atom_site_aniso_U_22
_atom_site_aniso_U_33
_atom_site_aniso_U_12
_atom_site_aniso_U_13
_atom_site_aniso_U_23
Cu1 0.03211(17) 0.02885(17) 0.01782(14) 0.00198(12) 0.00653(11) -0.00081(11)
N1 0.0401(6) 0.0424(6) 0.0294(5) 0.0081(5) 0.0069(5) 0.0048(5)
N2 0.0443(13) 0.0358(12) 0.0196(10) 0.0032(10) 0.0127(9) 0.0020(8)
N3 0.0368(12) 0.0304(11) 0.0218(10) 0.0030(9) 0.0051(9) -0.0027(8)
N4 0.0339(5) 0.0332(5) 0.0310(5) 0.0004(4) 0.0091(4) 0.0020(4)
N5 0.0439(13) 0.0345(12) 0.0157(9) -0.0015(10) 0.0073(9) 0.0002(8)
N6 0.0395(6) 0.0321(5) 0.0299(5) -0.0005(5) 0.0072(4) -0.0029(4)
N7 0.0370(13) 0.0401(13) 0.0372(13) 0.0067(11) 0.0031(11) -0.0041(11)
N8 0.0305(11) 0.0351(12) 0.0346(12) 0.0057(10) 0.0063(10) 0.0033(10)
N9 0.0436(16) 0.0527(18) 0.065(2) 0.0002(14) -0.0050(15) -0.0171(15)
C1 0.0401(6) 0.0424(6) 0.0294(5) 0.0081(5) 0.0069(5) 0.0048(5)
C2 0.0401(6) 0.0424(6) 0.0294(5) 0.0081(5) 0.0069(5) 0.0048(5)
C3 0.0401(6) 0.0424(6) 0.0294(5) 0.0081(5) 0.0069(5) 0.0048(5)
C4 0.0401(6) 0.0424(6) 0.0294(5) 0.0081(5) 0.0069(5) 0.0048(5)
C5 0.0401(6) 0.0424(6) 0.0294(5) 0.0081(5) 0.0069(5) 0.0048(5)
C6 0.0308(9) 0.0377(10) 0.0250(8) -0.0035(8) 0.0089(7) -0.0073(7)
C7 0.0308(9) 0.0377(10) 0.0250(8) -0.0035(8) 0.0089(7) -0.0073(7)
C8 0.0300(13) 0.0420(16) 0.0433(16) -0.0022(12) 0.0109(12) -0.0177(13)
C9 0.0370(15) 0.0347(15) 0.0468(17) 0.0073(12) 0.0025(13) -0.0068(13)
C10 0.0441(16) 0.0338(14) 0.0292(13) 0.0072(12) 0.0036(12) -0.0013(11)
C11 0.0339(5) 0.0332(5) 0.0310(5) 0.0004(4) 0.0091(4) 0.0020(4)
C12 0.0339(5) 0.0332(5) 0.0310(5) 0.0004(4) 0.0091(4) 0.0020(4)
C13 0.0339(5) 0.0332(5) 0.0310(5) 0.0004(4) 0.0091(4) 0.0020(4)
C14 0.0339(5) 0.0332(5) 0.0310(5) 0.0004(4) 0.0091(4) 0.0020(4)
C15 0.0339(5) 0.0332(5) 0.0310(5) 0.0004(4) 0.0091(4) 0.0020(4)
C16 0.0395(6) 0.0321(5) 0.0299(5) -0.0005(5) 0.0072(4) -0.0029(4)
C17 0.0395(6) 0.0321(5) 0.0299(5) -0.0005(5) 0.0072(4) -0.0029(4)
C18 0.0395(6) 0.0321(5) 0.0299(5) -0.0005(5) 0.0072(4) -0.0029(4)
C19 0.0395(6) 0.0321(5) 0.0299(5) -0.0005(5) 0.0072(4) -0.0029(4)
C20 0.0395(6) 0.0321(5) 0.0299(5) -0.0005(5) 0.0072(4) -0.0029(4)
Cl1 0.0790(6) 0.0537(5) 0.0223(3) -0.0029(4) 0.0154(4) -0.0003(3)
O1 0.0518(15) 0.0600(16) 0.0452(14) -0.0008(13) 0.0027(11) -0.0003(12)
O2 0.0628(17) 0.0609(17) 0.0603(17) -0.0088(14) 0.0241(14) -0.0157(13)
O3 0.0521(15) 0.072(2) 0.0698(19) -0.0037(14) 0.0107(14) -0.0226(15)
O4 0.076(2) 0.091(2) 0.075(2) 0.005(2) 0.0170(18) -0.019(2)

loop_
_atom_type_symbol
_atom_type_scat_dispersion_real
_atom_type_scat_dispersion_imag
_atom_type_scat_Cromer_Mann_a1
_atom_type_scat_Cromer_Mann_a2
_atom_type_scat_Cromer_Mann_a3
_atom_type_scat_Cromer_Mann_a4
_atom_type_scat_Cromer_Mann_b1
_atom_type_scat_Cromer_Mann_b2
_atom_type_scat_Cromer_Mann_b3
_atom_type_scat_Cromer_Mann_b4
_atom_type_scat_Cromer_Mann_c
_atom_type_scat_source
_atom_type_scat_dispersion_source
C 0.00313 0.00162 2.31000 1.02000 1.58860 0.86500 20.84390 10.20750 0.56870 51.65120 0.21560 'International Tables Volume C Table 6.1.1.4 (pp. 500-502)' 'Brennan, Cowan, Rev. Sci. Instrum., 1992, 63, 850'
Cl 0.14908 0.15974 11.46040 7.19640 6.25560 1.64550 0.01040 1.16620 18.51940 47.77840 -9.55740 'International Tables Volume C Table 6.1.1.4 (pp. 500-502)' 'Brennan, Cowan, Rev. Sci. Instrum., 1992, 63, 850'
Cu 0.32831 1.27084 13.33800 7.16760 5.61580 1.67350 3.58280 0.24700 11.39660 64.81260 1.19100 'International Tables Volume C Table 6.1.1.4 (pp. 500-502)' 'Brennan, Cowan, Rev. Sci. Instrum., 1992, 63, 850'
H 0.00000 0.00000 0.49300 0.32291 0.14019 0.04081 10.51090 26.12570 3.14236 57.79970 0.00304 'International Tables Volume C Table 6.1.1.4 (pp. 500-502)' 'Brennan, Cowan, Rev. Sci. Instrum., 1992, 63, 850'
N 0.00612 0.00332 12.21260 3.13220 2.01250 1.16630 0.00570 9.89330 28.99750 0.58260 -11.52900 'International Tables Volume C Table 6.1.1.4 (pp. 500-502)' 'Brennan, Cowan, Rev. Sci. Instrum., 1992, 63, 850'
O 0.01085 0.00610 3.04850 2.28680 1.54630 0.86700 13.27710 5.70110 0.32390 32.90890 0.25080 'International Tables Volume C Table 6.1.1.4 (pp. 500-502)' 'Brennan, Cowan, Rev. Sci. Instrum., 1992, 63, 850'

loop_
_geom_angle_atom_site_label_1
_geom_angle_atom_site_label_2
_geom_angle_atom_site_label_3
_geom_angle
_geom_angle_site_symmetry_1
_geom_angle_site_symmetry_3
_geom_angle_publ_flag
N3 Cu1 N1 87.42(10) . . ?
N4 Cu1 N1 96.11(10) . . ?
N4 Cu1 N3 102.25(9) . . ?
N6 Cu1 N1 93.86(10) . . ?
N6 Cu1 N3 169.50(10) . . ?
N6 Cu1 N4 87.99(9) . . ?
N7 Cu1 N1 160.38(11) . . ?
N7 Cu1 N3 86.34(10) . . ?
N7 Cu1 N4 103.38(10) . . ?
N7 Cu1 N6 89.06(10) . . ?
C1 N1 Cu1 119.07(19) . . ?
C5 N1 Cu1 123.1(2) . . ?
C5 N1 C1 117.8(3) . . ?
C5 N2 H2 116.69(15) . . ?
C6 N2 H2 116.69(14) . . ?
C6 N2 C5 126.6(2) . . ?
C6 N3 Cu1 122.12(19) . . ?
C10 N3 Cu1 118.47(18) . . ?
C10 N3 C6 118.2(2) . . ?
C11 N4 Cu1 120.21(18) . . ?
C15 N4 Cu1 121.76(19) . . ?
C15 N4 C11 117.5(2) . . ?
C15 N5 H5 114.10(14) . . ?
C16 N5 H5 114.10(15) . . ?
C16 N5 C15 131.8(2) . . ?
C16 N6 Cu1 123.6(2) . . ?
C20 N6 Cu1 115.43(18) . . ?
C20 N6 C16 118.1(2) . . ?
N8 N7 Cu1 125.5(2) . . ?
N9 N8 N7 177.0(3) . . ?
H1 C1 N1 118.31(16) . . ?
C2 C1 N1 123.4(3) . . ?
C2 C1 H1 118.31(17) . . ?
H2a C2 C1 120.81(17) . . ?
C3 C2 C1 118.4(3) . . ?
C3 C2 H2a 120.81(18) . . ?
H3 C3 C2 120.40(18) . . ?
C4 C3 C2 119.2(3) . . ?
C4 C3 H3 120.40(18) . . ?
H4 C4 C3 120.31(18) . . ?
C5 C4 C3 119.4(3) . . ?
C5 C4 H4 120.31(17) . . ?
N2 C5 N1 119.5(3) . . ?
C4 C5 N1 121.8(3) . . ?
C4 C5 N2 118.7(3) . . ?
N3 C6 N2 120.3(2) . . ?
C7 C6 N2 118.4(2) . . ?
C7 C6 N3 121.3(3) . . ?
H7 C7 C6 120.39(17) . . ?
C8 C7 C6 119.2(3) . . ?
C8 C7 H7 120.39(16) . . ?
H8 C8 C7 120.07(16) . . ?
C9 C8 C7 119.9(3) . . ?
C9 C8 H8 120.07(17) . . ?
H9 C9 C8 121.07(17) . . ?
C10 C9 C8 117.9(3) . . ?
C10 C9 H9 121.07(19) . . ?
C9 C10 N3 123.4(3) . . ?
H10 C10 N3 118.32(15) . . ?
H10 C10 C9 118.32(19) . . ?
H11 C11 N4 117.96(15) . . ?
C12 C11 N4 124.1(3) . . ?
C12 C11 H11 117.96(18) . . ?
H12 C12 C11 121.25(18) . . ?
C13 C12 C11 117.5(3) . . ?
C13 C12 H12 121.25(17) . . ?
H13 C13 C12 120.05(17) . . ?
C14 C13 C12 119.9(3) . . ?
C14 C13 H13 120.05(16) . . ?
H14 C14 C13 120.61(16) . . ?
C15 C14 C13 118.8(3) . . ?
C15 C14 H14 120.61(17) . . ?
N5 C15 N4 120.4(2) . . ?
C14 C15 N4 122.2(3) . . ?
C14 C15 N5 117.4(2) . . ?
N6 C16 N5 121.6(2) . . ?
C17 C16 N5 117.5(2) . . ?
C17 C16 N6 120.9(3) . . ?
H17 C17 C16 120.17(16) . . ?
C18 C17 C16 119.7(3) . . ?
C18 C17 H17 120.17(17) . . ?
H18 C18 C17 120.18(17) . . ?
C19 C18 C17 119.6(3) . . ?
C19 C18 H18 120.18(17) . . ?
H19 C19 C18 120.91(17) . . ?
C20 C19 C18 118.2(3) . . ?
C20 C19 H19 120.91(17) . . ?
C19 C20 N6 123.5(3) . . ?
H20 C20 N6 118.24(15) . . ?
H20 C20 C19 118.24(17) . . ?
H1b O1 H1a 104.5 . . ?
H2c O2 H2b 104.5 . . ?
H3b O3 H3a 104.5 . . ?
H4b O4 H4a 104.5 . . ?

loop_
_geom_bond_atom_site_label_1
_geom_bond_atom_site_label_2
_geom_bond_distance
_geom_bond_site_symmetry_2
_geom_bond_publ_flag
Cu1 N1 2.032(3) . ?
Cu1 N3 1.999(2) . ?
Cu1 N4 2.171(2) . ?
Cu1 N6 2.001(2) . ?
Cu1 N7 2.021(3) . ?
N1 C1 1.360(4) . ?
N1 C5 1.337(4) . ?
N2 H2 0.8700 . ?
N2 C5 1.389(4) . ?
N2 C6 1.379(4) . ?
N3 C6 1.340(3) . ?
N3 C10 1.360(4) . ?
N4 C11 1.356(4) . ?
N4 C15 1.337(4) . ?
N5 H5 0.8700 . ?
N5 C15 1.385(4) . ?
N5 C16 1.380(4) . ?
N6 C16 1.346(4) . ?
N6 C20 1.364(4) . ?
N7 N8 1.161(4) . ?
N8 N9 1.173(4) . ?
C1 H1 0.9400 . ?
C1 C2 1.366(4) . ?
C2 H2a 0.9400 . ?
C2 C3 1.395(4) . ?
C3 H3 0.9400 . ?
C3 C4 1.367(4) . ?
C4 H4 0.9400 . ?
C4 C5 1.404(4) . ?
C6 C7 1.409(3) . ?
C7 H7 0.9400 . ?
C7 C8 1.364(4) . ?
C8 H8 0.9400 . ?
C8 C9 1.396(5) . ?
C9 H9 0.9400 . ?
C9 C10 1.369(4) . ?
C10 H10 0.9400 . ?
C11 H11 0.9400 . ?
C11 C12 1.371(4) . ?
C12 H12 0.9400 . ?
C12 C13 1.396(4) . ?
C13 H13 0.9400 . ?
C13 C14 1.369(4) . ?
C14 H14 0.9400 . ?
C14 C15 1.405(4) . ?
C16 C17 1.412(4) . ?
C17 H17 0.9400 . ?
C17 C18 1.368(4) . ?
C18 H18 0.9400 . ?
C18 C19 1.389(4) . ?
C19 H19 0.9400 . ?
C19 C20 1.369(4) . ?
C20 H20 0.9400 . ?
O1 H1a 0.8499 . ?
O1 H1b 0.8502 . ?
O2 H2b 0.8500 . ?
O2 H2c 0.8497 . ?
O3 H3a 0.8489 . ?
O3 H3b 0.8502 . ?
O4 H4a 0.8498 . ?
O4 H4b 0.8497 . ?

loop_
_geom_torsion_atom_site_label_1
_geom_torsion_atom_site_label_2
_geom_torsion_atom_site_label_3
_geom_torsion_atom_site_label_4
_geom_torsion
_geom_torsion_site_symmetry_1
_geom_torsion_site_symmetry_2
_geom_torsion_site_symmetry_3
_geom_torsion_site_symmetry_4
_geom_torsion_publ_flag
Cu1 N1 C1 C2 -177.3(2) . . . . ?
Cu1 N1 C5 N2 -4.8(3) . . . . ?
Cu1 N1 C5 C4 175.6(2) . . . . ?
Cu1 N3 C6 N2 18.5(2) . . . . ?
Cu1 N3 C6 C7 -163.0(2) . . . . ?
Cu1 N3 C10 C9 167.2(2) . . . . ?
Cu1 N4 C11 C12 -169.6(2) . . . . ?
Cu1 N4 C15 N5 -8.4(2) . . . . ?
Cu1 N4 C15 C14 170.2(2) . . . . ?
Cu1 N6 C16 N5 20.8(3) . . . . ?
Cu1 N6 C16 C17 -158.7(2) . . . . ?
Cu1 N6 C20 C19 160.0(2) . . . . ?
N1 C1 C2 C3 0.8(4) . . . . ?
N1 C5 N2 C6 -35.5(4) . . . . ?
N1 C5 C4 C3 2.6(4) . . . . ?
N2 C5 C4 C3 -177.0(3) . . . . ?
N2 C6 N3 C10 -174.1(3) . . . . ?
N2 C6 C7 C8 173.4(3) . . . . ?
N3 C6 C7 C8 -5.0(3) . . . . ?
N3 C10 C9 C8 -2.2(4) . . . . ?
N4 C11 C12 C13 -0.5(3) . . . . ?
N4 C15 N5 C16 -21.6(4) . . . . ?
N4 C15 C14 C13 -0.8(3) . . . . ?
N5 C15 C14 C13 177.8(3) . . . . ?
N5 C16 N6 C20 -179.3(3) . . . . ?
N5 C16 C17 C18 -179.3(3) . . . . ?
N6 C16 C17 C18 0.2(4) . . . . ?
N6 C20 C19 C18 0.3(4) . . . . ?
C1 C2 C3 C4 -1.4(4) . . . . ?
C2 C3 C4 C5 -0.2(4) . . . . ?
C6 C7 C8 C9 1.9(3) . . . . ?
C7 C8 C9 C10 1.5(3) . . . . ?
C11 C12 C13 C14 -1.8(3) . . . . ?
C12 C13 C14 C15 2.5(3) . . . . ?
C16 C17 C18 C19 -1.4(3) . . . . ?
C17 C18 C19 C20 1.2(3) . . . . ?
